data_4311150
loop_
_publ_author_name
'Ramkrishna Ramnauth'
'Salih Al-Juaid'
'Majid Motevalli'
'Bernardetta C. Parkin'
'Alice C. Sullivan'

_publ_section_title
;
 Synthesis, Structure, and Catalytic Oxidation Chemistry from the First
 Oxo-Imido Schiff Base Metal Complexes
;
_journal_name_full 'Inorganic Chemistry'
_journal_page_first 4072
_journal_page_last 4079
_journal_paper_doi 10.1021/ic035318h
_journal_volume 43
_journal_year 2004
_chemical_formula_sum 'C31 H37 Cl2 Mo N3 O3'
_chemical_formula_weight 666.48
_chemical_name_systematic
;
 ?
;
_space_group_IT_number 4
_symmetry_cell_setting monoclinic
_symmetry_space_group_name_Hall 'P 2yb'
_symmetry_space_group_name_H-M 'P 1 21 1'
_atom_sites_solution_hydrogens geom
_atom_sites_solution_primary direct
_atom_sites_solution_secondary difmap
_audit_creation_method SHELXL-97
_cell_angle_alpha 90.00
_cell_angle_beta 108.96(4)
_cell_angle_gamma 90.00
_cell_formula_units_Z 2
_cell_length_a 7.122(2)
_cell_length_b 20.983(8)
_cell_length_c 10.758(5)
_cell_measurement_reflns_used 25
_cell_measurement_temperature 160(2)
_cell_measurement_theta_max 12.367
_cell_measurement_theta_min 10.232
_cell_volume 1520.5(11)
_computing_cell_refinement 'CAD4 /PC (Enraf Nonius, 1994)'
_computing_data_collection 'CAD4 /PC (Enraf Nonius, 1994)'
_computing_data_reduction 'XCAD4 (Harms & Wocadlo, 1995)'
_computing_molecular_graphics 'Ortep-3 for Windows (Farrugia, 1997)'
_computing_publication_material 'WinGX publication routines (Farrugia, 1999)'
_computing_structure_refinement 'SHELXL-97 (Sheldrick, 1997)'
_computing_structure_solution 'SHELXL-97 (Sheldrick, 1997)'
_diffrn_ambient_temperature 160(2)
_diffrn_measured_fraction_theta_full 0.968
_diffrn_measured_fraction_theta_max 0.968
_diffrn_measurement_device_type 'Enraf Nonius CAD4'
_diffrn_measurement_method 'non-profiled omega/2theta scans'
_diffrn_radiation_monochromator graphite
_diffrn_radiation_source 'fine-focus sealed tube'
_diffrn_radiation_type MoK\a
_diffrn_radiation_wavelength 0.71073
_diffrn_reflns_av_R_equivalents 0.0121
_diffrn_reflns_av_sigmaI/netI 0.0215
_diffrn_reflns_limit_h_max 7
_diffrn_reflns_limit_h_min 0
_diffrn_reflns_limit_k_max 24
_diffrn_reflns_limit_k_min -11
_diffrn_reflns_limit_l_max 12
_diffrn_reflns_limit_l_min -12
_diffrn_reflns_number 2955
_diffrn_reflns_theta_full 24.97
_diffrn_reflns_theta_max 24.97
_diffrn_reflns_theta_min 1.94
_diffrn_standards_decay_% 4
_diffrn_standards_interval_count 100
_diffrn_standards_interval_time 60
_diffrn_standards_number 2
_exptl_absorpt_coefficient_mu 0.643
_exptl_absorpt_correction_T_max 0.8821
_exptl_absorpt_correction_T_min 0.7606
_exptl_absorpt_correction_type psi-scan
_exptl_absorpt_process_details
;
North A.C.T., Phillips D.C. & Mathews F.S. (1968) Acta. Cryst. A24, 351
Number of psi-scan sets used was   3
Theta correction was applied.
Averaged transmission function was used.
No Fourier smoothing was applied.
;
_exptl_crystal_colour orange
_exptl_crystal_density_diffrn 1.456
_exptl_crystal_density_meas ?
_exptl_crystal_density_method .
_exptl_crystal_description prism
_exptl_crystal_F_000 688
_exptl_crystal_size_max 0.45
_exptl_crystal_size_mid 0.35
_exptl_crystal_size_min 0.20
_refine_diff_density_max 0.369
_refine_diff_density_min -0.409
_refine_diff_density_rms 0.067
_refine_ls_abs_structure_details 'Flack H D (1983), Acta Cryst. A39, 876-881'
_refine_ls_abs_structure_Flack -0.01(4)
_refine_ls_extinction_method none
_refine_ls_goodness_of_fit_ref 1.087
_refine_ls_hydrogen_treatment mixed
_refine_ls_matrix_type full
_refine_ls_number_parameters 367
_refine_ls_number_reflns 2668
_refine_ls_number_restraints 1
_refine_ls_restrained_S_all 1.087
_refine_ls_R_factor_all 0.0265
_refine_ls_R_factor_gt 0.0223
_refine_ls_shift/su_max 0.001
_refine_ls_shift/su_mean 0.000
_refine_ls_structure_factor_coef Fsqd
_refine_ls_weighting_details 'calc w=1/[\s^2^(Fo^2^)+(0.0326P)^2^+1.1830P] where P=(Fo^2^+2Fc^2^)/3'
_refine_ls_weighting_scheme calc
_refine_ls_wR_factor_gt 0.0592
_refine_ls_wR_factor_ref 0.0628
_reflns_number_gt 2535
_reflns_number_total 2668
_reflns_threshold_expression >2sigma(I)
_cod_data_source_file ic035318hsi20040303_075906.cif
_cod_data_source_block xrr
_cod_depositor_comments
;
The following automatic conversions were performed:
'_symmetry_cell_setting' value 'Monoclinic' changed to 'monoclinic'
according to '/home/saulius/struct/CIF-dictionaries/cif_core.dic'
dictionary named 'cif_core.dic' version 2.4.1 from 2010-06-29.

Automatic conversion script
Id: cif_fix_enum 1527 2010-12-29 10:47:43Z saulius 
;
_cod_original_cell_volume 1520.5(10)
_cod_database_code 4311150

loop_
_symmetry_equiv_pos_as_xyz
'x, y, z'
'-x, y+1/2, -z'

loop_
_atom_site_label
_atom_site_type_symbol
_atom_site_fract_x
_atom_site_fract_y
_atom_site_fract_z
_atom_site_U_iso_or_equiv
_atom_site_adp_type
_atom_site_occupancy
_atom_site_symmetry_multiplicity
_atom_site_calc_flag
_atom_site_refinement_flags
_atom_site_disorder_assembly
_atom_site_disorder_group
Mo1 Mo 0.18451(4) 0.005579(15) 0.42007(3) 0.01557(9) Uani 1 1 d . . .
N1 N 0.3050(5) 0.08062(17) 0.4496(3) 0.0174(7) Uani 1 1 d . . .
N2 N 0.4220(5) -0.03956(17) 0.5697(3) 0.0195(8) Uani 1 1 d . . .
N3 N 0.4091(5) -0.02848(18) 0.3191(3) 0.0204(8) Uani 1 1 d . . .
O1 O 0.1063(4) -0.09364(14) 0.3949(3) 0.0193(6) Uani 1 1 d . . .
O2 O 0.0246(4) 0.0104(2) 0.5095(2) 0.0231(6) Uani 1 1 d . . .
O3 O 0.0185(4) 0.0127(2) 0.2357(2) 0.0240(7) Uani 1 1 d . . .
Cl1 Cl 0.7810(3) 0.79826(7) 0.07565(15) 0.0565(4) Uani 1 1 d . . .
Cl2 Cl 1.1853(3) 0.81625(9) 0.07243(16) 0.0598(4) Uani 1 1 d . . .
C1 C 0.4098(6) 0.1362(2) 0.4918(4) 0.0188(9) Uani 1 1 d . . .
C2 C 0.5023(7) 0.1669(2) 0.4109(4) 0.0230(9) Uani 1 1 d . . .
C3 C 0.6098(7) 0.2228(2) 0.4571(5) 0.0268(10) Uani 1 1 d . . .
H3 H 0.6714 0.2448 0.4034 0.032 Uiso 1 1 calc R . .
C4 C 0.6267(7) 0.2462(2) 0.5801(5) 0.0308(11) Uani 1 1 d . . .
H4 H 0.7030 0.2835 0.6111 0.037 Uiso 1 1 calc R . .
C5 C 0.5344(7) 0.2162(2) 0.6592(4) 0.0285(10) Uani 1 1 d . . .
H5 H 0.5462 0.2336 0.7429 0.034 Uiso 1 1 calc R . .
C6 C 0.4235(6) 0.1605(2) 0.6169(4) 0.0221(9) Uani 1 1 d . . .
C7 C 0.3116(7) 0.1292(2) 0.6978(5) 0.0254(10) Uani 1 1 d . . .
H7 H 0.3115 0.0822 0.6826 0.031 Uiso 1 1 calc R . .
C8 C 0.0954(8) 0.1519(3) 0.6512(5) 0.0337(11) Uani 1 1 d . . .
H8A H 0.0914 0.1980 0.6645 0.050 Uiso 1 1 calc R . .
H8B H 0.0221 0.1301 0.7016 0.050 Uiso 1 1 calc R . .
H8C H 0.0345 0.1421 0.5576 0.050 Uiso 1 1 calc R . .
C9 C 0.4061(8) 0.1411(2) 0.8461(4) 0.0341(12) Uani 1 1 d . . .
H9A H 0.5459 0.1282 0.8741 0.051 Uiso 1 1 calc R . .
H9B H 0.3356 0.1162 0.8940 0.051 Uiso 1 1 calc R . .
H9C H 0.3969 0.1865 0.8646 0.051 Uiso 1 1 calc R . .
C10 C 0.4739(8) 0.1422(2) 0.2734(4) 0.0283(10) Uani 1 1 d . . .
H10 H 0.4607 0.0948 0.2761 0.034 Uiso 1 1 calc R . .
C11 C 0.2795(10) 0.1677(3) 0.1794(5) 0.0505(16) Uani 1 1 d . . .
H11A H 0.1703 0.1565 0.2120 0.076 Uiso 1 1 calc R . .
H11B H 0.2553 0.1489 0.0922 0.076 Uiso 1 1 calc R . .
H11C H 0.2875 0.2142 0.1735 0.076 Uiso 1 1 calc R . .
C12 C 0.6459(11) 0.1560(4) 0.2238(6) 0.0603(19) Uani 1 1 d . . .
H12A H 0.6657 0.2021 0.2221 0.090 Uiso 1 1 calc R . .
H12B H 0.6167 0.1387 0.1349 0.090 Uiso 1 1 calc R . .
H12C H 0.7667 0.1360 0.2824 0.090 Uiso 1 1 calc R . .
C13 C 0.0871(6) -0.1247(2) 0.4962(4) 0.0189(9) Uani 1 1 d . . .
C14 C -0.0635(7) -0.1714(2) 0.4731(5) 0.0224(9) Uani 1 1 d . . .
H14 H -0.1436 -0.1805 0.3853 0.027 Uiso 1 1 calc R . .
C15 C -0.0966(7) -0.2041(2) 0.5757(5) 0.0274(10) Uani 1 1 d . . .
H15 H -0.1981 -0.2355 0.5579 0.033 Uiso 1 1 calc R . .
C16 C 0.0186(7) -0.1912(2) 0.7054(5) 0.0283(10) Uani 1 1 d . . .
H16 H -0.0104 -0.2112 0.7763 0.034 Uiso 1 1 calc R . .
C17 C 0.1738(7) -0.1492(2) 0.7296(5) 0.0257(10) Uani 1 1 d . . .
H17 H 0.2560 -0.1421 0.8177 0.031 Uiso 1 1 calc R . .
C18 C 0.2142(7) -0.1166(2) 0.6276(5) 0.0206(9) Uani 1 1 d . . .
C19 C 0.4041(6) -0.0837(2) 0.6486(4) 0.0209(9) Uani 1 1 d . . .
C20 C 0.5831(7) -0.1091(2) 0.7554(5) 0.0310(11) Uani 1 1 d . . .
H20A H 0.6621 -0.1357 0.7160 0.046 Uiso 1 1 calc R . .
H20B H 0.5393 -0.1348 0.8170 0.046 Uiso 1 1 calc R . .
H20C H 0.6641 -0.0735 0.8025 0.046 Uiso 1 1 calc R . .
C21 C 0.6132(6) -0.0244(2) 0.5510(4) 0.0253(10) Uani 1 1 d . . .
H21A H 0.7244 -0.0450 0.6196 0.030 Uiso 1 1 calc R . .
H21B H 0.6358 0.0222 0.5545 0.030 Uiso 1 1 calc R . .
C22 C 0.5960(7) -0.0501(3) 0.4172(4) 0.0268(10) Uani 1 1 d . . .
H22A H 0.7102 -0.0353 0.3916 0.032 Uiso 1 1 calc R . .
H22B H 0.5990 -0.0973 0.4201 0.032 Uiso 1 1 calc R . .
C23 C 0.0437(6) 0.0140(3) 0.1179(4) 0.0212(10) Uani 1 1 d . . .
C24 C -0.1165(7) 0.0379(2) 0.0140(4) 0.0275(10) Uani 1 1 d . . .
H24 H -0.2292 0.0547 0.0316 0.033 Uiso 1 1 calc R . .
C25 C -0.1122(8) 0.0373(2) -0.1131(5) 0.0324(11) Uani 1 1 d . . .
H25 H -0.2218 0.0535 -0.1824 0.039 Uiso 1 1 calc R . .
C26 C 0.0511(7) 0.0132(4) -0.1403(4) 0.0355(12) Uani 1 1 d . . .
H26 H 0.0534 0.0120 -0.2281 0.043 Uiso 1 1 calc R . .
C27 C 0.2090(7) -0.0089(2) -0.0392(5) 0.0288(12) Uani 1 1 d . . .
H27 H 0.3212 -0.0246 -0.0589 0.035 Uiso 1 1 calc R . .
C28 C 0.2138(7) -0.00962(18) 0.0926(4) 0.0213(11) Uani 1 1 d . . .
C29 C 0.3916(6) -0.0336(2) 0.1966(4) 0.0235(10) Uani 1 1 d . . .
C30 C 0.5562(8) -0.0631(3) 0.1564(5) 0.0423(14) Uani 1 1 d . . .
H30A H 0.6546 -0.0304 0.1567 0.064 Uiso 1 1 calc R . .
H30B H 0.5010 -0.0811 0.0678 0.064 Uiso 1 1 calc R . .
H30C H 0.6199 -0.0970 0.2184 0.064 Uiso 1 1 calc R . .
C31 C 0.9758(9) 0.8526(3) 0.0943(6) 0.0426(13) Uani 1 1 d . . .
H31A H 1.0135 0.8716 0.1832 0.051 Uiso 1 1 calc R . .
H31B H 0.9294 0.8874 0.0294 0.051 Uiso 1 1 calc R . .

loop_
_atom_site_aniso_label
_atom_site_aniso_U_11
_atom_site_aniso_U_22
_atom_site_aniso_U_33
_atom_site_aniso_U_23
_atom_site_aniso_U_13
_atom_site_aniso_U_12
Mo1 0.01420(16) 0.01687(15) 0.01525(14) -0.00108(19) 0.00424(10) -0.00040(18)
N1 0.0182(19) 0.0186(18) 0.0169(16) -0.0001(14) 0.0078(14) 0.0017(14)
N2 0.0156(19) 0.0190(18) 0.0218(18) -0.0012(15) 0.0031(14) -0.0033(14)
N3 0.0145(19) 0.0232(19) 0.0222(19) -0.0031(15) 0.0042(14) -0.0029(15)
O1 0.0211(16) 0.0173(15) 0.0177(14) -0.0028(12) 0.0037(12) -0.0037(12)
O2 0.0199(13) 0.0270(16) 0.0234(12) -0.0014(18) 0.0083(10) 0.0000(18)
O3 0.0178(13) 0.035(2) 0.0178(12) 0.0027(16) 0.0046(10) 0.0038(16)
Cl1 0.0767(11) 0.0377(8) 0.0552(9) -0.0096(7) 0.0217(8) -0.0198(7)
Cl2 0.0686(11) 0.0641(10) 0.0462(9) 0.0166(8) 0.0183(8) 0.0212(9)
C1 0.018(2) 0.017(2) 0.021(2) -0.0003(17) 0.0063(17) 0.0031(17)
C2 0.024(2) 0.018(2) 0.028(2) -0.0017(18) 0.0098(19) 0.0010(18)
C3 0.029(3) 0.022(2) 0.034(3) 0.000(2) 0.016(2) -0.0039(19)
C4 0.029(3) 0.029(3) 0.032(2) -0.007(2) 0.008(2) -0.012(2)
C5 0.032(3) 0.029(2) 0.024(2) -0.0079(19) 0.008(2) -0.009(2)
C6 0.020(2) 0.023(2) 0.022(2) -0.0016(17) 0.0049(18) -0.0005(17)
C7 0.032(3) 0.023(2) 0.025(2) 0.0021(19) 0.013(2) 0.002(2)
C8 0.032(3) 0.035(3) 0.038(3) 0.006(2) 0.017(2) 0.002(2)
C9 0.053(3) 0.026(3) 0.024(2) 0.001(2) 0.014(2) 0.005(2)
C10 0.043(3) 0.021(2) 0.028(2) -0.0028(19) 0.022(2) -0.004(2)
C11 0.067(4) 0.058(4) 0.024(3) -0.005(3) 0.012(3) 0.007(3)
C12 0.072(5) 0.071(5) 0.056(4) -0.025(3) 0.045(4) -0.014(4)
C13 0.014(2) 0.020(2) 0.023(2) -0.0016(17) 0.0057(17) 0.0043(16)
C14 0.020(2) 0.016(2) 0.030(2) -0.0024(18) 0.0063(18) -0.0014(17)
C15 0.024(2) 0.021(2) 0.040(3) 0.002(2) 0.014(2) -0.0016(19)
C16 0.030(3) 0.027(2) 0.031(2) 0.005(2) 0.015(2) 0.002(2)
C17 0.030(3) 0.025(2) 0.023(2) 0.0009(19) 0.009(2) 0.005(2)
C18 0.017(2) 0.018(2) 0.025(2) -0.0008(18) 0.0045(19) -0.0002(17)
C19 0.022(2) 0.017(2) 0.020(2) -0.0030(17) 0.0032(18) -0.0004(17)
C20 0.020(2) 0.037(3) 0.029(2) 0.009(2) -0.003(2) -0.005(2)
C21 0.013(2) 0.035(2) 0.025(2) 0.0010(19) 0.0010(18) -0.0042(18)
C22 0.014(2) 0.039(3) 0.025(2) 0.001(2) 0.0032(18) -0.0006(19)
C23 0.023(2) 0.024(3) 0.0155(16) 0.0007(19) 0.0055(14) -0.001(2)
C24 0.028(3) 0.026(2) 0.024(2) 0.0003(19) 0.0033(19) 0.006(2)
C25 0.040(3) 0.033(3) 0.020(2) 0.002(2) 0.002(2) 0.004(2)
C26 0.044(3) 0.044(4) 0.0191(19) 0.002(3) 0.0114(18) -0.005(3)
C27 0.031(2) 0.030(4) 0.030(2) -0.0017(18) 0.0169(19) -0.0028(18)
C28 0.023(2) 0.021(3) 0.0189(19) -0.0013(15) 0.0066(16) -0.0042(15)
C29 0.019(2) 0.026(3) 0.027(2) -0.0011(19) 0.0089(18) -0.0040(18)
C30 0.030(3) 0.070(4) 0.031(3) -0.003(3) 0.016(2) 0.011(3)
C31 0.059(4) 0.029(3) 0.035(3) -0.005(2) 0.010(3) -0.007(3)

loop_
_atom_type_symbol
_atom_type_description
_atom_type_scat_dispersion_real
_atom_type_scat_dispersion_imag
_atom_type_scat_source
C C 0.0033 0.0016 'International Tables Vol C Tables 4.2.6.8 and 6.1.1.4'
H H 0.0000 0.0000 'International Tables Vol C Tables 4.2.6.8 and 6.1.1.4'
Mo Mo -1.6832 0.6857 'International Tables Vol C Tables 4.2.6.8 and 6.1.1.4'
N N 0.0061 0.0033 'International Tables Vol C Tables 4.2.6.8 and 6.1.1.4'
O O 0.0106 0.0060 'International Tables Vol C Tables 4.2.6.8 and 6.1.1.4'
Cl Cl 0.1484 0.1585 'International Tables Vol C Tables 4.2.6.8 and 6.1.1.4'

loop_
_geom_angle_atom_site_label_1
_geom_angle_atom_site_label_2
_geom_angle_atom_site_label_3
_geom_angle
_geom_angle_site_symmetry_1
_geom_angle_site_symmetry_3
_geom_angle_publ_flag
O2 Mo1 N1 102.62(18) . . ?
O2 Mo1 O3 105.75(12) . . ?
N1 Mo1 O3 102.25(16) . . ?
O2 Mo1 N2 96.33(14) . . ?
N1 Mo1 N2 92.29(15) . . ?
O3 Mo1 N2 149.95(14) . . ?
O2 Mo1 O1 86.29(17) . . ?
N1 Mo1 O1 166.89(13) . . ?
O3 Mo1 O1 84.22(15) . . ?
N2 Mo1 O1 77.02(12) . . ?
O2 Mo1 N3 164.80(17) . . ?
N1 Mo1 N3 89.44(14) . . ?
O3 Mo1 N3 80.21(12) . . ?
N2 Mo1 N3 73.70(13) . . ?
O1 Mo1 N3 80.35(12) . . ?
C1 N1 Mo1 171.5(3) . . ?
C19 N2 C21 122.6(4) . . ?
C19 N2 Mo1 126.1(3) . . ?
C21 N2 Mo1 109.9(3) . . ?
C29 N3 C22 118.1(4) . . ?
C29 N3 Mo1 130.8(3) . . ?
C22 N3 Mo1 111.0(3) . . ?
C13 O1 Mo1 117.9(3) . . ?
C23 O3 Mo1 137.7(3) . . ?
N1 C1 C2 119.7(4) . . ?
N1 C1 C6 118.7(4) . . ?
C2 C1 C6 121.5(4) . . ?
C3 C2 C1 118.4(4) . . ?
C3 C2 C10 121.0(4) . . ?
C1 C2 C10 120.4(4) . . ?
C4 C3 C2 120.3(4) . . ?
C4 C3 H3 119.8 . . ?
C2 C3 H3 119.8 . . ?
C3 C4 C5 121.1(4) . . ?
C3 C4 H4 119.4 . . ?
C5 C4 H4 119.4 . . ?
C4 C5 C6 120.7(4) . . ?
C4 C5 H5 119.7 . . ?
C6 C5 H5 119.7 . . ?
C5 C6 C1 117.8(4) . . ?
C5 C6 C7 121.6(4) . . ?
C1 C6 C7 120.5(4) . . ?
C6 C7 C8 109.9(4) . . ?
C6 C7 C9 113.1(4) . . ?
C8 C7 C9 110.1(4) . . ?
C6 C7 H7 107.8 . . ?
C8 C7 H7 107.8 . . ?
C9 C7 H7 107.8 . . ?
C7 C8 H8A 109.5 . . ?
C7 C8 H8B 109.5 . . ?
H8A C8 H8B 109.5 . . ?
C7 C8 H8C 109.5 . . ?
H8A C8 H8C 109.5 . . ?
H8B C8 H8C 109.5 . . ?
C7 C9 H9A 109.5 . . ?
C7 C9 H9B 109.5 . . ?
H9A C9 H9B 109.5 . . ?
C7 C9 H9C 109.5 . . ?
H9A C9 H9C 109.5 . . ?
H9B C9 H9C 109.5 . . ?
C12 C10 C2 114.3(4) . . ?
C12 C10 C11 111.4(5) . . ?
C2 C10 C11 109.4(4) . . ?
C12 C10 H10 107.2 . . ?
C2 C10 H10 107.2 . . ?
C11 C10 H10 107.2 . . ?
C10 C11 H11A 109.5 . . ?
C10 C11 H11B 109.5 . . ?
H11A C11 H11B 109.5 . . ?
C10 C11 H11C 109.5 . . ?
H11A C11 H11C 109.5 . . ?
H11B C11 H11C 109.5 . . ?
C10 C12 H12A 109.5 . . ?
C10 C12 H12B 109.5 . . ?
H12A C12 H12B 109.5 . . ?
C10 C12 H12C 109.5 . . ?
H12A C12 H12C 109.5 . . ?
H12B C12 H12C 109.5 . . ?
O1 C13 C14 118.4(4) . . ?
O1 C13 C18 124.2(4) . . ?
C14 C13 C18 117.4(4) . . ?
C15 C14 C13 121.3(4) . . ?
C15 C14 H14 119.3 . . ?
C13 C14 H14 119.3 . . ?
C14 C15 C16 120.2(4) . . ?
C14 C15 H15 119.9 . . ?
C16 C15 H15 119.9 . . ?
C17 C16 C15 119.4(4) . . ?
C17 C16 H16 120.3 . . ?
C15 C16 H16 120.3 . . ?
C16 C17 C18 121.6(5) . . ?
C16 C17 H17 119.2 . . ?
C18 C17 H17 119.2 . . ?
C17 C18 C13 119.7(4) . . ?
C17 C18 C19 121.5(4) . . ?
C13 C18 C19 117.8(4) . . ?
N2 C19 C18 121.2(4) . . ?
N2 C19 C20 121.0(4) . . ?
C18 C19 C20 117.4(4) . . ?
C19 C20 H20A 109.5 . . ?
C19 C20 H20B 109.5 . . ?
H20A C20 H20B 109.5 . . ?
C19 C20 H20C 109.5 . . ?
H20A C20 H20C 109.5 . . ?
H20B C20 H20C 109.5 . . ?
N2 C21 C22 105.2(3) . . ?
N2 C21 H21A 110.7 . . ?
C22 C21 H21A 110.7 . . ?
N2 C21 H21B 110.7 . . ?
C22 C21 H21B 110.7 . . ?
H21A C21 H21B 108.8 . . ?
N3 C22 C21 110.4(4) . . ?
N3 C22 H22A 109.6 . . ?
C21 C22 H22A 109.6 . . ?
N3 C22 H22B 109.6 . . ?
C21 C22 H22B 109.6 . . ?
H22A C22 H22B 108.1 . . ?
O3 C23 C24 115.9(4) . . ?
O3 C23 C28 124.2(4) . . ?
C24 C23 C28 119.8(4) . . ?
C25 C24 C23 120.8(4) . . ?
C25 C24 H24 119.6 . . ?
C23 C24 H24 119.6 . . ?
C24 C25 C26 120.4(4) . . ?
C24 C25 H25 119.8 . . ?
C26 C25 H25 119.8 . . ?
C27 C26 C25 119.0(4) . . ?
C27 C26 H26 120.5 . . ?
C25 C26 H26 120.5 . . ?
C26 C27 C28 123.4(4) . . ?
C26 C27 H27 118.3 . . ?
C28 C27 H27 118.3 . . ?
C27 C28 C23 116.6(4) . . ?
C27 C28 C29 120.0(4) . . ?
C23 C28 C29 123.4(4) . . ?
N3 C29 C28 121.3(4) . . ?
N3 C29 C30 120.2(4) . . ?
C28 C29 C30 118.5(4) . . ?
C29 C30 H30A 109.5 . . ?
C29 C30 H30B 109.5 . . ?
H30A C30 H30B 109.5 . . ?
C29 C30 H30C 109.5 . . ?
H30A C30 H30C 109.5 . . ?
H30B C30 H30C 109.5 . . ?
Cl1 C31 Cl2 112.1(3) . . ?
Cl1 C31 H31A 109.2 . . ?
Cl2 C31 H31A 109.2 . . ?
Cl1 C31 H31B 109.2 . . ?
Cl2 C31 H31B 109.2 . . ?
H31A C31 H31B 107.9 . . ?

loop_
_geom_bond_atom_site_label_1
_geom_bond_atom_site_label_2
_geom_bond_distance
_geom_bond_site_symmetry_2
_geom_bond_publ_flag
Mo1 O2 1.716(3) . ?
Mo1 N1 1.772(4) . ?
Mo1 O3 1.957(3) . ?
Mo1 N2 2.140(4) . ?
Mo1 O1 2.150(3) . ?
Mo1 N3 2.319(4) . ?
N1 C1 1.379(6) . ?
N2 C19 1.291(6) . ?
N2 C21 1.475(5) . ?
N3 C29 1.288(6) . ?
N3 C22 1.477(6) . ?
O1 C13 1.314(5) . ?
O3 C23 1.336(5) . ?
Cl1 C31 1.755(6) . ?
Cl2 C31 1.758(6) . ?
C1 C2 1.406(6) . ?
C1 C6 1.413(6) . ?
C2 C3 1.402(6) . ?
C2 C10 1.518(6) . ?
C3 C4 1.379(7) . ?
C3 H3 0.9500 . ?
C4 C5 1.383(7) . ?
C4 H4 0.9500 . ?
C5 C6 1.402(6) . ?
C5 H5 0.9500 . ?
C6 C7 1.508(6) . ?
C7 C8 1.532(7) . ?
C7 C9 1.537(7) . ?
C7 H7 1.0000 . ?
C8 H8A 0.9800 . ?
C8 H8B 0.9800 . ?
C8 H8C 0.9800 . ?
C9 H9A 0.9800 . ?
C9 H9B 0.9800 . ?
C9 H9C 0.9800 . ?
C10 C12 1.514(7) . ?
C10 C11 1.522(8) . ?
C10 H10 1.0000 . ?
C11 H11A 0.9800 . ?
C11 H11B 0.9800 . ?
C11 H11C 0.9800 . ?
C12 H12A 0.9800 . ?
C12 H12B 0.9800 . ?
C12 H12C 0.9800 . ?
C13 C14 1.414(6) . ?
C13 C18 1.420(6) . ?
C14 C15 1.384(6) . ?
C14 H14 0.9500 . ?
C15 C16 1.396(7) . ?
C15 H15 0.9500 . ?
C16 C17 1.370(7) . ?
C16 H16 0.9500 . ?
C17 C18 1.401(7) . ?
C17 H17 0.9500 . ?
C18 C19 1.468(6) . ?
C19 C20 1.509(6) . ?
C20 H20A 0.9800 . ?
C20 H20B 0.9800 . ?
C20 H20C 0.9800 . ?
C21 C22 1.504(6) . ?
C21 H21A 0.9900 . ?
C21 H21B 0.9900 . ?
C22 H22A 0.9900 . ?
C22 H22B 0.9900 . ?
C23 C24 1.405(6) . ?
C23 C28 1.415(6) . ?
C24 C25 1.378(7) . ?
C24 H24 0.9500 . ?
C25 C26 1.384(7) . ?
C25 H25 0.9500 . ?
C26 C27 1.367(7) . ?
C26 H26 0.9500 . ?
C27 C28 1.407(6) . ?
C27 H27 0.9500 . ?
C28 C29 1.479(6) . ?
C29 C30 1.508(7) . ?
C30 H30A 0.9800 . ?
C30 H30B 0.9800 . ?
C30 H30C 0.9800 . ?
C31 H31A 0.9900 . ?
C31 H31B 0.9900 . ?

loop_
_geom_torsion_atom_site_label_1
_geom_torsion_atom_site_label_2
_geom_torsion_atom_site_label_3
_geom_torsion_atom_site_label_4
_geom_torsion
_geom_torsion_site_symmetry_1
_geom_torsion_site_symmetry_2
_geom_torsion_site_symmetry_3
_geom_torsion_site_symmetry_4
_geom_torsion_publ_flag
O2 Mo1 N1 C1 64(2) . . . . ?
O3 Mo1 N1 C1 173(2) . . . . ?
N2 Mo1 N1 C1 -33(2) . . . . ?
O1 Mo1 N1 C1 -68(2) . . . . ?
N3 Mo1 N1 C1 -107(2) . . . . ?
O2 Mo1 N2 C19 39.8(4) . . . . ?
N1 Mo1 N2 C19 142.7(4) . . . . ?
O3 Mo1 N2 C19 -97.7(4) . . . . ?
O1 Mo1 N2 C19 -44.9(3) . . . . ?
N3 Mo1 N2 C19 -128.5(4) . . . . ?
O2 Mo1 N2 C21 -153.6(3) . . . . ?
N1 Mo1 N2 C21 -50.6(3) . . . . ?
O3 Mo1 N2 C21 68.9(4) . . . . ?
O1 Mo1 N2 C21 121.7(3) . . . . ?
N3 Mo1 N2 C21 38.1(3) . . . . ?
O2 Mo1 N3 C29 116.1(5) . . . . ?
N1 Mo1 N3 C29 -101.0(4) . . . . ?
O3 Mo1 N3 C29 1.5(4) . . . . ?
N2 Mo1 N3 C29 166.5(4) . . . . ?
O1 Mo1 N3 C29 87.3(4) . . . . ?
O2 Mo1 N3 C22 -60.5(6) . . . . ?
N1 Mo1 N3 C22 82.4(3) . . . . ?
O3 Mo1 N3 C22 -175.0(3) . . . . ?
N2 Mo1 N3 C22 -10.1(3) . . . . ?
O1 Mo1 N3 C22 -89.3(3) . . . . ?
O2 Mo1 O1 C13 -40.3(3) . . . . ?
N1 Mo1 O1 C13 93.0(6) . . . . ?
O3 Mo1 O1 C13 -146.6(3) . . . . ?
N2 Mo1 O1 C13 57.1(3) . . . . ?
N3 Mo1 O1 C13 132.4(3) . . . . ?
O2 Mo1 O3 C23 178.3(5) . . . . ?
N1 Mo1 O3 C23 71.2(6) . . . . ?
N2 Mo1 O3 C23 -46.0(7) . . . . ?
O1 Mo1 O3 C23 -97.2(5) . . . . ?
N3 Mo1 O3 C23 -16.1(5) . . . . ?
Mo1 N1 C1 C2 143.1(19) . . . . ?
Mo1 N1 C1 C6 -36(2) . . . . ?
N1 C1 C2 C3 -179.2(4) . . . . ?
C6 C1 C2 C3 -0.1(6) . . . . ?
N1 C1 C2 C10 4.9(6) . . . . ?
C6 C1 C2 C10 -176.0(4) . . . . ?
C1 C2 C3 C4 1.2(7) . . . . ?
C10 C2 C3 C4 177.1(5) . . . . ?
C2 C3 C4 C5 -1.7(8) . . . . ?
C3 C4 C5 C6 1.1(8) . . . . ?
C4 C5 C6 C1 0.1(7) . . . . ?
C4 C5 C6 C7 -176.2(5) . . . . ?
N1 C1 C6 C5 178.6(4) . . . . ?
C2 C1 C6 C5 -0.6(6) . . . . ?
N1 C1 C6 C7 -5.1(6) . . . . ?
C2 C1 C6 C7 175.8(4) . . . . ?
C5 C6 C7 C8 94.9(5) . . . . ?
C1 C6 C7 C8 -81.3(5) . . . . ?
C5 C6 C7 C9 -28.6(6) . . . . ?
C1 C6 C7 C9 155.2(4) . . . . ?
C3 C2 C10 C12 32.5(7) . . . . ?
C1 C2 C10 C12 -151.7(5) . . . . ?
C3 C2 C10 C11 -93.1(6) . . . . ?
C1 C2 C10 C11 82.7(5) . . . . ?
Mo1 O1 C13 C14 143.1(3) . . . . ?
Mo1 O1 C13 C18 -40.0(5) . . . . ?
O1 C13 C14 C15 -177.5(4) . . . . ?
C18 C13 C14 C15 5.4(6) . . . . ?
C13 C14 C15 C16 0.4(7) . . . . ?
C14 C15 C16 C17 -4.7(7) . . . . ?
C15 C16 C17 C18 3.1(7) . . . . ?
C16 C17 C18 C13 2.8(7) . . . . ?
C16 C17 C18 C19 -165.4(4) . . . . ?
O1 C13 C18 C17 176.2(4) . . . . ?
C14 C13 C18 C17 -6.9(6) . . . . ?
O1 C13 C18 C19 -15.2(6) . . . . ?
C14 C13 C18 C19 161.7(4) . . . . ?
C21 N2 C19 C18 -153.7(4) . . . . ?
Mo1 N2 C19 C18 11.3(6) . . . . ?
C21 N2 C19 C20 18.5(6) . . . . ?
Mo1 N2 C19 C20 -176.5(3) . . . . ?
C17 C18 C19 N2 -159.9(4) . . . . ?
C13 C18 C19 N2 31.7(6) . . . . ?
C17 C18 C19 C20 27.6(6) . . . . ?
C13 C18 C19 C20 -140.8(4) . . . . ?
C19 N2 C21 C22 106.8(5) . . . . ?
Mo1 N2 C21 C22 -60.4(4) . . . . ?
C29 N3 C22 C21 164.3(4) . . . . ?
Mo1 N3 C22 C21 -18.7(5) . . . . ?
N2 C21 C22 N3 49.8(5) . . . . ?
Mo1 O3 C23 C24 -162.4(4) . . . . ?
Mo1 O3 C23 C28 20.8(9) . . . . ?
O3 C23 C24 C25 -175.4(5) . . . . ?
C28 C23 C24 C25 1.6(7) . . . . ?
C23 C24 C25 C26 -0.2(8) . . . . ?
C24 C25 C26 C27 -1.2(9) . . . . ?
C25 C26 C27 C28 1.2(9) . . . . ?
C26 C27 C28 C23 0.1(7) . . . . ?
C26 C27 C28 C29 -179.3(5) . . . . ?
O3 C23 C28 C27 175.2(4) . . . . ?
C24 C23 C28 C27 -1.5(7) . . . . ?
O3 C23 C28 C29 -5.4(7) . . . . ?
C24 C23 C28 C29 177.9(4) . . . . ?
C22 N3 C29 C28 -176.5(4) . . . . ?
Mo1 N3 C29 C28 7.2(6) . . . . ?
C22 N3 C29 C30 2.1(7) . . . . ?
Mo1 N3 C29 C30 -174.3(4) . . . . ?
C27 C28 C29 N3 172.4(4) . . . . ?
C23 C28 C29 N3 -7.0(7) . . . . ?
C27 C28 C29 C30 -6.2(6) . . . . ?
C23 C28 C29 C30 174.5(5) . . . . ?
